data_2240622
loop_
_publ_author_name
'Agbeworvi, George'
'Assefa, Zerihun'
'Sykora, Richard E.'
'Taylor, Jared D.'

_publ_section_title
;
 Crystal structure of <i>tert</i>-butyldiphenylphosphine oxide
;
_journal_issue 6
_journal_name_full 'Acta Crystallographica Section E'
_journal_page_first o400
_journal_paper_doi 10.1107/S2056989015008919
_journal_volume 71
_journal_year 2015
_chemical_formula_iupac 'C16 H19 O P'
_chemical_formula_moiety 'C16 H19 O P'
_chemical_formula_sum 'C16 H19 O P'
_chemical_formula_weight 258.28
_chemical_name_common
;
<i>tert</i>-butyldiphenylphosphine oxide
;
_chemical_name_systematic
;
<i>tert</i>-Butyldiphenylphosphine oxide
;
_space_group_crystal_system monoclinic
_space_group_IT_number 4
_space_group_name_Hall 'P 2yb'
_space_group_name_H-M_alt 'P 1 21 1'
_symmetry_space_group_name_Hall 'P 2yb'
_symmetry_space_group_name_H-M 'P 1 21 1'
_atom_sites_solution_hydrogens geom
_atom_sites_solution_primary heavy
_atom_sites_solution_secondary difmap
_audit_creation_method
;
Olex2 1.2
(compiled 2015.01.26 svn.r3150 for OlexSys, GUI svn.r4998)
;
_cell_angle_alpha 90.00
_cell_angle_beta 101.665(10)
_cell_angle_gamma 90.00
_cell_formula_units_Z 2
_cell_length_a 6.3432(6)
_cell_length_b 9.5219(9)
_cell_length_c 12.4556(15)
_cell_measurement_reflns_used 2279
_cell_measurement_temperature 293(2)
_cell_measurement_theta_max 23.0620
_cell_measurement_theta_min 3.2450
_cell_volume 736.77(14)
_computing_cell_refinement
;
<i>CrysAlis PRO</i> (Agilent, 2014)
;
_computing_data_collection
;
<i>CrysAlis PRO</i> (Agilent, 2014)
;
_computing_data_reduction
;
<i>CrysAlis PRO</i> (Agilent, 2014))
;
_computing_molecular_graphics
;
OLEX2 (Dolomanov <i>et al.</i>,  2009)
;
_computing_publication_material
;
<i>OLEX2</i> (Dolomanov <i>et al.</i>,  2009) and <i>publCIF</i> (Westrip, 2010)
;
_computing_structure_refinement
;
<i>SHELXL97</i> (Sheldrick, 2008)
;
_computing_structure_solution
;
<i>SHELXS97</i> (Sheldrick, 2008)
;
_diffrn_ambient_temperature 293(2)
_diffrn_detector_area_resol_mean 16.0514
_diffrn_measured_fraction_theta_full 0.999
_diffrn_measured_fraction_theta_max 0.999
_diffrn_measurement_device_type 'Agilent Xcalibur, Eos'
_diffrn_measurement_method '\w scans'
_diffrn_radiation_monochromator graphite
_diffrn_radiation_type MoK\a
_diffrn_radiation_wavelength 0.71073
_diffrn_reflns_av_R_equivalents 0.0485
_diffrn_reflns_limit_h_max 7
_diffrn_reflns_limit_h_min -7
_diffrn_reflns_limit_k_max 11
_diffrn_reflns_limit_k_min -11
_diffrn_reflns_limit_l_max 14
_diffrn_reflns_limit_l_min -14
_diffrn_reflns_number 11029
_diffrn_reflns_theta_full 25.35
_diffrn_reflns_theta_max 25.35
_diffrn_reflns_theta_min 2.71
_exptl_absorpt_coefficient_mu 0.173
_exptl_absorpt_correction_T_max 1.00000
_exptl_absorpt_correction_T_min 0.84190
_exptl_absorpt_correction_type multi-scan
_exptl_absorpt_process_details
;
(<i>CrysAlis PRO</i>; Agilent, 2014)
;
_exptl_crystal_colour colourless
_exptl_crystal_density_diffrn 1.164
_exptl_crystal_density_method 'not measured'
_exptl_crystal_description plate
_exptl_crystal_F_000 276
_exptl_crystal_size_max 0.4
_exptl_crystal_size_mid 0.15
_exptl_crystal_size_min 0.04
_refine_diff_density_max 0.182
_refine_diff_density_min -0.236
_refine_ls_abs_structure_details
;
Flack (1983)
;
_refine_ls_abs_structure_Flack 0.19(10)
_refine_ls_extinction_method none
_refine_ls_goodness_of_fit_ref 1.050
_refine_ls_hydrogen_treatment constr
_refine_ls_matrix_type full
_refine_ls_number_parameters 166
_refine_ls_number_reflns 2713
_refine_ls_number_restraints 1
_refine_ls_restrained_S_all 1.050
_refine_ls_R_factor_all 0.0648
_refine_ls_R_factor_gt 0.0443
_refine_ls_shift/su_max 0.000
_refine_ls_shift/su_mean 0.000
_refine_ls_structure_factor_coef Fsqd
_refine_ls_weighting_details 'calc w=1/[\s^2^(Fo^2^)+(0.0343P)^2^+0.0459P] where P=(Fo^2^+2Fc^2^)/3'
_refine_ls_weighting_scheme calc
_refine_ls_wR_factor_gt 0.0789
_refine_ls_wR_factor_ref 0.0859
_reflns_number_gt 2203
_reflns_number_total 2713
_reflns_threshold_expression I>2\s(I)
_cod_data_source_file hg5439sup1.cf
_cod_data_source_block I
_cod_original_cell_volume 736.78(13)
_cod_database_code 2240622

loop_
_space_group_symop_id
_space_group_symop_operation_xyz
1 'x, y, z'
2 '-x, y+1/2, -z'

loop_
_atom_site_type_symbol
_atom_site_label
_atom_site_fract_x
_atom_site_fract_y
_atom_site_fract_z
_atom_site_U_iso_or_equiv
_atom_site_adp_type
_atom_site_calc_flag
_atom_site_occupancy
P P1 0.87488(9) 0.74951(7) 0.71978(5) 0.03371(18) Uani d 1
O O1 1.1119(2) 0.7455(2) 0.72615(15) 0.0475(5) Uani d 1
C C2 0.5797(4) 0.5351(3) 0.7611(2) 0.0437(7) Uani d 1
H H2 0.4792 0.6045 0.7664 0.052 Uiso calc 1
C C1 0.7771(4) 0.5727(3) 0.7363(2) 0.0349(7) Uani d 1
C C14 0.7903(5) 0.7211(4) 0.4984(2) 0.0631(10) Uani d 1
H H14A 0.9440 0.7152 0.5077 0.095 Uiso calc 1
H H14B 0.7310 0.7586 0.4271 0.095 Uiso calc 1
H H14C 0.7323 0.6291 0.5050 0.095 Uiso calc 1
C C6 0.9206(5) 0.4655(3) 0.7265(2) 0.0485(8) Uani d 1
H H6 1.0527 0.4876 0.7093 0.058 Uiso calc 1
C C4 0.6771(5) 0.2920(3) 0.7685(3) 0.0565(9) Uani d 1
H H4 0.6443 0.1988 0.7802 0.068 Uiso calc 1
C C3 0.5318(5) 0.3973(3) 0.7776(2) 0.0499(8) Uani d 1
H H3 0.4003 0.3745 0.7951 0.060 Uiso calc 1
C C7 0.8146(4) 0.8617(3) 0.8285(2) 0.0375(7) Uani d 1
C C8 0.6180(4) 0.8754(3) 0.8609(3) 0.0513(8) Uani d 1
H H8 0.4985 0.8257 0.8246 0.062 Uiso calc 1
C C10 0.7712(5) 1.0408(4) 1.0008(2) 0.0609(9) Uani d 1
H H10 0.7562 1.0998 1.0583 0.073 Uiso calc 1
C C9 0.6004(5) 0.9632(4) 0.9473(3) 0.0615(10) Uani d 1
H H9 0.4692 0.9697 0.9694 0.074 Uiso calc 1
C C12 0.9867(4) 0.9407(3) 0.8838(3) 0.0543(9) Uani d 1
H H12 1.1197 0.9334 0.8637 0.065 Uiso calc 1
C C11 0.9640(5) 1.0303(4) 0.9686(3) 0.0671(10) Uani d 1
H H11 1.0807 1.0836 1.0036 0.081 Uiso calc 1
C C5 0.8706(5) 0.3264(3) 0.7418(3) 0.0590(9) Uani d 1
H H5 0.9682 0.2560 0.7341 0.071 Uiso calc 1
C C13 0.7324(4) 0.8175(3) 0.5864(2) 0.0361(6) Uani d 1
C C16 0.8231(5) 0.9656(3) 0.5733(3) 0.0646(10) Uani d 1
H H16A 0.7806 1.0281 0.6255 0.097 Uiso calc 1
H H16B 0.7678 0.9994 0.5004 0.097 Uiso calc 1
H H16C 0.9774 0.9613 0.5858 0.097 Uiso calc 1
C C15 0.4891(4) 0.8239(4) 0.5752(3) 0.0577(9) Uani d 1
H H15A 0.4356 0.7323 0.5876 0.087 Uiso calc 1
H H15B 0.4240 0.8552 0.5028 0.087 Uiso calc 1
H H15C 0.4543 0.8885 0.6283 0.087 Uiso calc 1

loop_
_atom_site_aniso_label
_atom_site_aniso_U_11
_atom_site_aniso_U_22
_atom_site_aniso_U_33
_atom_site_aniso_U_12
_atom_site_aniso_U_13
_atom_site_aniso_U_23
P1 0.0276(3) 0.0354(4) 0.0388(4) -0.0001(4) 0.0084(3) 0.0003(4)
O1 0.0296(8) 0.0516(11) 0.0634(12) 0.0015(12) 0.0142(8) -0.0006(14)
C2 0.0414(16) 0.0407(17) 0.0509(19) 0.0010(14) 0.0138(13) 0.0036(15)
C1 0.0355(15) 0.0370(17) 0.0306(16) 0.0023(12) 0.0031(12) 0.0032(12)
C14 0.081(2) 0.068(3) 0.0415(18) 0.0185(19) 0.0145(16) -0.0007(17)
C6 0.0436(17) 0.0429(19) 0.060(2) 0.0050(13) 0.0127(16) 0.0019(15)
C4 0.070(2) 0.036(2) 0.059(2) -0.0047(15) 0.0044(17) 0.0081(14)
C3 0.0496(18) 0.047(2) 0.054(2) -0.0094(15) 0.0141(15) 0.0064(15)
C7 0.0312(14) 0.0432(17) 0.0368(17) -0.0002(13) 0.0036(12) -0.0016(13)
C8 0.0411(17) 0.067(2) 0.0468(19) -0.0115(15) 0.0110(14) -0.0145(16)
C10 0.063(2) 0.078(2) 0.0397(19) 0.005(2) 0.0079(16) -0.0177(19)
C9 0.050(2) 0.086(3) 0.052(2) -0.0016(18) 0.0181(17) -0.0197(19)
C12 0.0380(17) 0.071(2) 0.052(2) -0.0032(16) 0.0048(15) -0.0153(18)
C11 0.055(2) 0.081(3) 0.061(2) -0.010(2) 0.0004(18) -0.028(2)
C5 0.060(2) 0.0360(19) 0.081(3) 0.0131(16) 0.0143(18) -0.0008(17)
C13 0.0351(14) 0.0347(16) 0.0405(17) 0.0010(12) 0.0128(12) 0.0037(13)
C16 0.078(2) 0.041(2) 0.073(3) -0.0094(17) 0.0122(19) 0.0163(17)
C15 0.0439(16) 0.075(2) 0.051(2) 0.0054(16) 0.0026(15) 0.0143(18)

loop_
_atom_type_symbol
_atom_type_description
_atom_type_scat_dispersion_real
_atom_type_scat_dispersion_imag
_atom_type_scat_source
C C 0.0033 0.0016 'International Tables Vol C Tables 4.2.6.8 and 6.1.1.4'
H H 0.0000 0.0000 'International Tables Vol C Tables 4.2.6.8 and 6.1.1.4'
P P 0.1023 0.0942 'International Tables Vol C Tables 4.2.6.8 and 6.1.1.4'
O O 0.0106 0.0060 'International Tables Vol C Tables 4.2.6.8 and 6.1.1.4'

loop_
_geom_angle_atom_site_label_1
_geom_angle_atom_site_label_2
_geom_angle_atom_site_label_3
_geom_angle
O1 P1 C1 109.48(12)
O1 P1 C7 109.63(12)
O1 P1 C13 111.29(10)
C1 P1 C7 109.29(12)
C1 P1 C13 108.10(12)
C7 P1 C13 109.02(12)
C1 C2 H2 119.5
C3 C2 H2 119.5
C3 C2 C1 120.9(3)
C2 C1 P1 127.1(2)
C6 C1 P1 115.15(19)
C6 C1 C2 117.7(3)
H14A C14 H14B 109.5
H14A C14 H14C 109.5
H14B C14 H14C 109.5
C13 C14 H14A 109.5
C13 C14 H14B 109.5
C13 C14 H14C 109.5
C1 C6 H6 119.4
C5 C6 C1 121.2(3)
C5 C6 H6 119.4
C3 C4 H4 120.3
C5 C4 H4 120.3
C5 C4 C3 119.3(3)
C2 C3 C4 120.7(3)
C2 C3 H3 119.7
C4 C3 H3 119.7
C8 C7 P1 127.2(2)
C12 C7 P1 115.06(19)
C12 C7 C8 117.8(3)
C7 C8 H8 120.0
C9 C8 C7 120.0(3)
C9 C8 H8 120.0
C9 C10 H10 120.5
C11 C10 H10 120.5
C11 C10 C9 119.0(3)
C8 C9 H9 119.2
C10 C9 C8 121.6(3)
C10 C9 H9 119.2
C7 C12 H12 119.4
C11 C12 C7 121.2(3)
C11 C12 H12 119.4
C10 C11 C12 120.4(3)
C10 C11 H11 119.8
C12 C11 H11 119.8
C6 C5 H5 119.9
C4 C5 C6 120.1(3)
C4 C5 H5 119.9
C14 C13 P1 106.90(19)
C14 C13 C16 108.9(2)
C16 C13 P1 106.9(2)
C15 C13 P1 113.58(18)
C15 C13 C14 110.2(2)
C15 C13 C16 110.2(2)
C13 C16 H16A 109.5
C13 C16 H16B 109.5
C13 C16 H16C 109.5
H16A C16 H16B 109.5
H16A C16 H16C 109.5
H16B C16 H16C 109.5
C13 C15 H15A 109.5
C13 C15 H15B 109.5
C13 C15 H15C 109.5
H15A C15 H15B 109.5
H15A C15 H15C 109.5
H15B C15 H15C 109.5

loop_
_geom_bond_atom_site_label_1
_geom_bond_atom_site_label_2
_geom_bond_distance
_geom_bond_publ_flag
P1 O1 1.4897(14) y
P1 C1 1.821(3) y
P1 C7 1.825(3) y
P1 C13 1.841(3) y
C2 H2 0.9300 ?
C2 C1 1.395(3) ?
C2 C3 1.372(4) ?
C1 C6 1.390(3) ?
C14 H14A 0.9600 ?
C14 H14B 0.9600 ?
C14 H14C 0.9600 ?
C14 C13 1.530(4) ?
C6 H6 0.9300 ?
C6 C5 1.384(4) ?
C4 H4 0.9300 ?
C4 C3 1.382(4) ?
C4 C5 1.374(4) ?
C3 H3 0.9300 ?
C7 C8 1.393(3) ?
C7 C12 1.388(3) ?
C8 H8 0.9300 ?
C8 C9 1.385(4) ?
C10 H10 0.9300 ?
C10 C9 1.368(4) ?
C10 C11 1.366(4) ?
C9 H9 0.9300 ?
C12 H12 0.9300 ?
C12 C11 1.388(4) ?
C11 H11 0.9300 ?
C5 H5 0.9300 ?
C13 C16 1.544(4) ?
C13 C15 1.523(3) ?
C16 H16A 0.9600 ?
C16 H16B 0.9600 ?
C16 H16C 0.9600 ?
C15 H15A 0.9600 ?
C15 H15B 0.9600 ?
C15 H15C 0.9600 ?

loop_
_geom_torsion_atom_site_label_1
_geom_torsion_atom_site_label_2
_geom_torsion_atom_site_label_3
_geom_torsion_atom_site_label_4
_geom_torsion
P1 C1 C6 C5 177.2(3)
P1 C7 C8 C9 178.4(3)
P1 C7 C12 C11 -179.9(3)
O1 P1 C1 C2 163.7(2)
O1 P1 C1 C6 -14.0(2)
O1 P1 C7 C8 -169.2(3)
O1 P1 C7 C12 10.6(3)
O1 P1 C13 C14 58.3(2)
O1 P1 C13 C16 -58.2(2)
O1 P1 C13 C15 -180.0(2)
C2 C1 C6 C5 -0.6(4)
C1 P1 C7 C8 -49.2(3)
C1 P1 C7 C12 130.6(2)
C1 P1 C13 C14 -62.0(2)
C1 P1 C13 C16 -178.44(19)
C1 P1 C13 C15 59.8(2)
C1 C2 C3 C4 -1.0(4)
C1 C6 C5 C4 -0.7(5)
C3 C2 C1 P1 -176.1(2)
C3 C2 C1 C6 1.5(4)
C3 C4 C5 C6 1.3(5)
C7 P1 C1 C2 43.6(3)
C7 P1 C1 C6 -134.0(2)
C7 P1 C13 C14 179.33(18)
C7 P1 C13 C16 62.9(2)
C7 P1 C13 C15 -58.9(2)
C7 C8 C9 C10 1.7(5)
C7 C12 C11 C10 1.2(5)
C8 C7 C12 C11 0.0(5)
C9 C10 C11 C12 -1.0(5)
C12 C7 C8 C9 -1.4(4)
C11 C10 C9 C8 -0.5(5)
C5 C4 C3 C2 -0.4(5)
C13 P1 C1 C2 -75.0(2)
C13 P1 C1 C6 107.4(2)
C13 P1 C7 C8 68.7(3)
C13 P1 C7 C12 -111.4(2)

_cod_database_fobs_code 2240622
